data_4131912
loop_
_publ_author_name
'Wu, Ren-Tsung'
'Chi, Xiaodong'
'Hirao, Takehiro'
'Lynch, Vincent M.'
'Sessler, Jonathan L.'

_publ_section_title
;
 Supramolecular Properties of a Monocarboxylic Acid-Functionalized
 &quot;Texas-Sized&quot; Molecular Box.
;
_journal_issue 22
_journal_name_full 'Journal of the American Chemical Society'
_journal_page_first 6823
_journal_page_last 6831
_journal_paper_doi 10.1021/jacs.7b12957
_journal_volume 140
_journal_year 2018
_chemical_formula_moiety 'C39 H33 N10 O2 3+, 3 P F6 1-, 2 C2 H6 S O'
_chemical_formula_sum 'C43 H33 F18 N10 O4 P3 S2'
_chemical_formula_weight 1252.82
_space_group_crystal_system orthorhombic
_space_group_IT_number 62
_space_group_name_Hall '-P 2ac 2n'
_space_group_name_H-M_alt 'P n m a'
_atom_sites_solution_hydrogens geom
_audit_creation_method SHELXL-2014/7
_cell_angle_alpha 90
_cell_angle_beta 90
_cell_angle_gamma 90
_cell_formula_units_Z 8
_cell_length_a 27.323(3)
_cell_length_b 31.177(4)
_cell_length_c 11.9178(15)
_cell_measurement_reflns_used 9997
_cell_measurement_temperature 100(2)
_cell_measurement_theta_max 27.5
_cell_measurement_theta_min 3.0
_cell_volume 10152(2)
_computing_cell_refinement 'CrystalClear (Rigaku Inc., 2008)'
_computing_data_collection 'CrystalClear (Rigaku Inc., 2008)'
_computing_data_reduction 'CrystalClear (Rigaku Inc., 2008)'
_computing_molecular_graphics 'XP SHELXTL/PC, Siemens Analytical'
_computing_publication_material 'XP SHELXTL/PC, Siemens Analytical'
_computing_structure_refinement 'SHELXL-2014/7 (Sheldrick, 2015)'
_computing_structure_solution
;

Sir2004.  Burla M.C., Caliandro, R., Camalli M., Carrozzini, B., Cascarano G.L., 
De Caro, L., Giacovazzo C., Polidori G., Spagna R. 
;
_diffrn_ambient_temperature 100(2)
_diffrn_measured_fraction_theta_full 0.990
_diffrn_measured_fraction_theta_max 0.990
_diffrn_measurement_device_type 'Rigaku AFC-12 with Saturn 724+ CCD'
_diffrn_measurement_method \w-scans
_diffrn_radiation_type MoK\a
_diffrn_radiation_wavelength 0.71073
_diffrn_reflns_av_R_equivalents 0.1409
_diffrn_reflns_av_unetI/netI 0.0957
_diffrn_reflns_Laue_measured_fraction_full 0.990
_diffrn_reflns_Laue_measured_fraction_max 0.990
_diffrn_reflns_limit_h_max 32
_diffrn_reflns_limit_h_min -32
_diffrn_reflns_limit_k_max 36
_diffrn_reflns_limit_k_min -29
_diffrn_reflns_limit_l_max 14
_diffrn_reflns_limit_l_min -10
_diffrn_reflns_number 76417
_diffrn_reflns_point_group_measured_fraction_full 0.990
_diffrn_reflns_point_group_measured_fraction_max 0.990
_diffrn_reflns_theta_full 25.026
_diffrn_reflns_theta_max 25.026
_diffrn_reflns_theta_min 2.998
_diffrn_source 'sealed microfocus tube'
_exptl_absorpt_coefficient_mu 0.320
_exptl_absorpt_correction_T_max 1.00
_exptl_absorpt_correction_T_min 0.471
_exptl_absorpt_correction_type multi-scan
_exptl_absorpt_process_details
;
Abscor. T. Higashi (2001).  The Rigaku Corporation, Tokyo, Japan.
;
_exptl_crystal_colour colorless
_exptl_crystal_density_diffrn 1.639
_exptl_crystal_description needle
_exptl_crystal_F_000 5056
_exptl_crystal_size_max 0.23
_exptl_crystal_size_mid 0.05
_exptl_crystal_size_min 0.05
_refine_diff_density_max 0.791
_refine_diff_density_min -0.513
_refine_diff_density_rms 0.088
_refine_ls_extinction_method none
_refine_ls_goodness_of_fit_ref 1.045
_refine_ls_hydrogen_treatment constr
_refine_ls_matrix_type full
_refine_ls_number_parameters 745
_refine_ls_number_reflns 9061
_refine_ls_number_restraints 960
_refine_ls_restrained_S_all 1.036
_refine_ls_R_factor_all 0.1593
_refine_ls_R_factor_gt 0.0910
_refine_ls_shift/su_max 0.001
_refine_ls_shift/su_mean 0.000
_refine_ls_structure_factor_coef Fsqd
_refine_ls_weighting_details 'w=1/[\s^2^(Fo^2^)+(0.1107P)^2^+12.9006P] where P=(Fo^2^+2Fc^2^)/3'
_refine_ls_weighting_scheme calc
_refine_ls_wR_factor_gt 0.2027
_refine_ls_wR_factor_ref 0.2361
_reflns_Friedel_coverage 0.000
_reflns_number_gt 5118
_reflns_number_total 9061
_reflns_threshold_expression 'I > 2\s(I)'
_cod_data_source_file ja7b12957_si_003.cif
_cod_data_source_block shelx
_cod_database_code 4131912
_shelx_shelxl_version_number 2014/7
_shelx_space_group_comment
;
The symmetry employed for this shelxl refinement is uniquely defined
by the following loop, which should always be used as a source of
symmetry information in preference to the above space-group names.
They are only intended as comments.
;
_platon_squeeze_void_probe_radius 1.20

loop_
_space_group_symop_operation_xyz
'x, y, z'
'-x+1/2, -y, z+1/2'
'x+1/2, -y+1/2, -z+1/2'
'-x, y+1/2, -z'
'-x, -y, -z'
'x-1/2, y, -z-1/2'
'-x-1/2, y-1/2, z-1/2'
'x, -y-1/2, z'

loop_
_atom_site_label
_atom_site_type_symbol
_atom_site_fract_x
_atom_site_fract_y
_atom_site_fract_z
_atom_site_U_iso_or_equiv
_atom_site_adp_type
_atom_site_occupancy
_atom_site_site_symmetry_order
_atom_site_calc_flag
_atom_site_refinement_flags_posn
_atom_site_refinement_flags_adp
_atom_site_refinement_flags_occupancy
_atom_site_disorder_assembly
_atom_site_disorder_group
O1 O 0.05397(14) 0.01677(13) 0.2022(3) 0.0384(10) Uani 1 1 d . U . . .
O2 O 0.05467(14) -0.05534(13) 0.2099(3) 0.0384(10) Uani 1 1 d . U . . .
N1 N 0.44386(16) -0.10274(14) 0.5286(4) 0.0319(11) Uani 1 1 d . U . . .
N2 N 0.44669(16) -0.06169(14) 0.3817(4) 0.0286(11) Uani 1 1 d . U . . .
N3 N 0.43992(15) 0.01250(14) 0.3720(4) 0.0279(11) Uani 1 1 d . U . . .
N4 N 0.43037(15) 0.08668(14) 0.3746(4) 0.0280(10) Uani 1 1 d . U . . .
N5 N 0.41844(16) 0.12984(14) 0.5132(4) 0.0293(11) Uani 1 1 d . U . . .
N6 N 0.18151(15) 0.10758(14) 0.6663(4) 0.0279(11) Uani 1 1 d . U . . .
N7 N 0.15064(16) 0.06363(14) 0.5456(4) 0.0284(11) Uani 1 1 d . U . . .
N8 N 0.15358(15) -0.01076(14) 0.5452(4) 0.0263(10) Uani 1 1 d . U . . .
N9 N 0.16280(15) -0.08426(14) 0.5576(4) 0.0280(11) Uani 1 1 d . U . . .
N10 N 0.20245(16) -0.11956(14) 0.6846(4) 0.0321(11) Uani 1 1 d . U . . .
C1 C 0.44610(19) -0.06215(17) 0.4939(5) 0.0268(12) Uani 1 1 d . U . . .
H1 H 0.4471 -0.0376 0.5411 0.032 Uiso 1 1 calc R U . . .
C2 C 0.4424(2) -0.1288(2) 0.4358(6) 0.0440(16) Uani 1 1 d . U . . .
H2 H 0.4402 -0.1592 0.4366 0.053 Uiso 1 1 calc R U . . .
C3 C 0.4445(2) -0.10406(18) 0.3439(6) 0.0424(16) Uani 1 1 d . U . . .
H3 H 0.4445 -0.1135 0.2681 0.051 Uiso 1 1 calc R U . . .
C4 C 0.44745(18) -0.02371(18) 0.3160(5) 0.0285(12) Uani 1 1 d . U . . .
C5 C 0.45504(19) -0.02614(19) 0.2002(5) 0.0326(13) Uani 1 1 d . U . . .
H5 H 0.4591 -0.0528 0.1629 0.039 Uiso 1 1 calc R U . . .
C6 C 0.4564(2) 0.01231(19) 0.1428(5) 0.0360(14) Uani 1 1 d . U . . .
H6 H 0.4627 0.0123 0.0644 0.043 Uiso 1 1 calc R U . . .
C7 C 0.4487(2) 0.05062(19) 0.1972(5) 0.0330(13) Uani 1 1 d . U . . .
H7 H 0.4492 0.0772 0.1583 0.040 Uiso 1 1 calc R U . . .
C8 C 0.44018(18) 0.04849(17) 0.3113(5) 0.0271(12) Uani 1 1 d . U . . .
C9 C 0.43043(18) 0.09001(17) 0.4866(5) 0.0249(12) Uani 1 1 d . U . . .
H9 H 0.4378 0.0677 0.5380 0.030 Uiso 1 1 calc R U . . .
C10 C 0.4172(2) 0.12675(18) 0.3296(5) 0.0355(14) Uani 1 1 d . U . . .
H10 H 0.4144 0.1338 0.2524 0.043 Uiso 1 1 calc R U . . .
C11 C 0.4097(2) 0.15282(19) 0.4164(5) 0.0403(15) Uani 1 1 d . U . . .
H11 H 0.4000 0.1820 0.4123 0.048 Uiso 1 1 calc R U . . .
C12 C 0.4116(2) 0.14616(17) 0.6306(5) 0.0304(13) Uani 1 1 d . U . . .
H12A H 0.4208 0.1769 0.6339 0.037 Uiso 1 1 calc R U . . .
H12B H 0.4334 0.1302 0.6822 0.037 Uiso 1 1 calc R U . . .
C13 C 0.3591(2) 0.14094(18) 0.6680(5) 0.0313(13) Uani 1 1 d . U . . .
C14 C 0.3379(2) 0.10087(18) 0.6709(5) 0.0357(15) Uani 1 1 d . U . . .
H14 H 0.3565 0.0767 0.6477 0.043 Uiso 1 1 calc R U . . .
C15 C 0.2899(2) 0.09491(18) 0.7073(5) 0.0317(14) Uani 1 1 d . U . . .
H15 H 0.2765 0.0669 0.7124 0.038 Uiso 1 1 calc R U . . .
C16 C 0.2620(2) 0.13028(17) 0.7360(5) 0.0286(13) Uani 1 1 d . U . . .
C17 C 0.2823(2) 0.17095(19) 0.7319(6) 0.0425(16) Uani 1 1 d . U . . .
H17 H 0.2634 0.1953 0.7526 0.051 Uiso 1 1 calc R U . . .
C18 C 0.3305(2) 0.17601(18) 0.6972(5) 0.0404(16) Uani 1 1 d . U . . .
H18 H 0.3441 0.2040 0.6934 0.048 Uiso 1 1 calc R U . . .
C19 C 0.2081(2) 0.12380(18) 0.7665(5) 0.0354(14) Uani 1 1 d . U . . .
H19A H 0.2052 0.1029 0.8288 0.042 Uiso 1 1 calc R U . . .
H19B H 0.1937 0.1513 0.7914 0.042 Uiso 1 1 calc R U . . .
C20 C 0.16978(19) 0.06715(18) 0.6491(5) 0.0282(13) Uani 1 1 d . U . . .
H20 H 0.1741 0.0443 0.7010 0.034 Uiso 1 1 calc R U . . .
C21 C 0.1711(2) 0.1310(2) 0.5718(6) 0.0425(16) Uani 1 1 d . U . . .
H21 H 0.1765 0.1608 0.5612 0.051 Uiso 1 1 calc R U . . .
C22 C 0.1517(2) 0.10366(19) 0.4974(6) 0.0409(15) Uani 1 1 d . U . . .
H22 H 0.1407 0.1107 0.4241 0.049 Uiso 1 1 calc R U . . .
C23 C 0.13623(19) 0.02404(17) 0.4944(5) 0.0266(12) Uani 1 1 d . U . . .
C24 C 0.10712(19) 0.02362(19) 0.3987(5) 0.0293(13) Uani 1 1 d . U . . .
H24 H 0.0952 0.0495 0.3665 0.035 Uiso 1 1 calc R U . . .
C25 C 0.0962(2) -0.01620(18) 0.3519(5) 0.0305(13) Uani 1 1 d . U . . .
C26 C 0.11314(19) -0.05296(18) 0.4045(5) 0.0293(13) Uani 1 1 d . U . . .
H26 H 0.1053 -0.0806 0.3762 0.035 Uiso 1 1 calc R U . . .
C27 C 0.14176(19) -0.04828(18) 0.4992(5) 0.0279(12) Uani 1 1 d . U . . .
C28 C 0.18599(19) -0.08128(17) 0.6561(5) 0.0280(13) Uani 1 1 d . U . . .
H28 H 0.1900 -0.0558 0.6987 0.034 Uiso 1 1 calc R U . . .
C29 C 0.1647(2) -0.1267(2) 0.5232(6) 0.0487(18) Uani 1 1 d . U . . .
H29 H 0.1510 -0.1384 0.4567 0.058 Uiso 1 1 calc R U . . .
C30 C 0.1899(2) -0.14806(19) 0.6024(6) 0.0475(17) Uani 1 1 d . U . . .
H30 H 0.1977 -0.1778 0.6014 0.057 Uiso 1 1 calc R U . . .
C31 C 0.2345(2) -0.12757(18) 0.7830(5) 0.0329(14) Uani 1 1 d . U . . .
H31A H 0.2270 -0.1560 0.8155 0.039 Uiso 1 1 calc R U . . .
H31B H 0.2284 -0.1055 0.8412 0.039 Uiso 1 1 calc R U . . .
C32 C 0.28771(19) -0.12604(17) 0.7467(5) 0.0278(13) Uani 1 1 d . U . . .
C33 C 0.30635(19) -0.08780(17) 0.7041(5) 0.0290(13) Uani 1 1 d . U . . .
H33 H 0.2858 -0.0633 0.6981 0.035 Uiso 1 1 calc R U . . .
C34 C 0.3552(2) -0.08528(17) 0.6701(5) 0.0305(14) Uani 1 1 d . U . . .
H34 H 0.3676 -0.0593 0.6399 0.037 Uiso 1 1 calc R U . . .
C35 C 0.38622(19) -0.12122(17) 0.6806(5) 0.0289(13) Uani 1 1 d . U . . .
C36 C 0.3676(2) -0.15871(18) 0.7242(5) 0.0345(15) Uani 1 1 d . U . . .
H36 H 0.3884 -0.1829 0.7328 0.041 Uiso 1 1 calc R U . . .
C37 C 0.3182(2) -0.16154(18) 0.7564(5) 0.0320(14) Uani 1 1 d . U . . .
H37 H 0.3056 -0.1878 0.7848 0.038 Uiso 1 1 calc R U . . .
C38 C 0.4392(2) -0.11655(18) 0.6480(5) 0.0315(13) Uani 1 1 d . U . . .
H38A H 0.4551 -0.0951 0.6972 0.038 Uiso 1 1 calc R U . . .
H38B H 0.4562 -0.1443 0.6585 0.038 Uiso 1 1 calc R U . . .
C39 C 0.0657(2) -0.0190(2) 0.2444(5) 0.0328(13) Uani 1 1 d . U . . .
P1 P 0.29365(5) 0.00267(5) 0.43467(13) 0.0293(4) Uani 1 1 d . U . . .
F1 F 0.33624(11) -0.03111(10) 0.4022(3) 0.0372(8) Uani 1 1 d . U . . .
F2 F 0.32928(11) 0.04177(10) 0.4024(3) 0.0372(8) Uani 1 1 d . U . . .
F3 F 0.25107(12) 0.03610(10) 0.4640(3) 0.0405(9) Uani 1 1 d . U . . .
F4 F 0.25821(12) -0.03664(10) 0.4635(3) 0.0408(9) Uani 1 1 d . U . . .
F5 F 0.31318(13) 0.00394(10) 0.5606(3) 0.0419(9) Uani 1 1 d . U . . .
F6 F 0.27501(12) 0.00150(10) 0.3059(3) 0.0413(9) Uani 1 1 d . U . . .
P2 P 0.00340(6) 0.13847(5) 0.50989(14) 0.0394(4) Uani 1 1 d . U . . .
F7 F 0.05160(14) 0.13342(13) 0.5857(3) 0.0632(11) Uani 1 1 d . U . . .
F8 F 0.03402(16) 0.12880(14) 0.3999(3) 0.0725(12) Uani 1 1 d . U . . .
F9 F -0.04529(15) 0.14236(11) 0.4358(3) 0.0592(11) Uani 1 1 d . U . . .
F10 F -0.02755(16) 0.14638(13) 0.6208(3) 0.0676(12) Uani 1 1 d . U . . .
F11 F -0.00637(14) 0.08804(12) 0.5225(3) 0.0569(11) Uani 1 1 d . U . . .
F12 F 0.01217(17) 0.18838(12) 0.4981(3) 0.0688(13) Uani 1 1 d . U . . .
P6 P 0.29829(10) 0.2500 0.3876(2) 0.0509(7) Uani 1 2 d S TU P . .
F13 F 0.32869(15) 0.21391(11) 0.3188(4) 0.0634(12) Uani 1 1 d . U . . .
F14 F 0.26808(18) 0.21351(12) 0.4514(4) 0.0756(13) Uani 1 1 d . U . . .
F15 F 0.2581(2) 0.2500 0.2917(5) 0.0590(15) Uani 1 2 d S TU P . .
F16 F 0.3391(3) 0.2500 0.4814(6) 0.084(2) Uani 1 2 d S TU P . .
P5 P 0.00562(15) 0.2479(3) 0.0516(4) 0.0506(12) Uani 0.365 1 d D U P A -1
F99 F 0.0214(4) 0.2902(4) 0.1129(9) 0.108(5) Uani 0.365 1 d D U P A -1
F100 F 0.0173(5) 0.2214(4) 0.1605(8) 0.119(5) Uani 0.365 1 d D U P A -1
F101 F -0.0089(4) 0.2050(3) -0.0106(9) 0.075(3) Uani 0.365 1 d D U P A -1
F102 F -0.0058(5) 0.2746(3) -0.0576(8) 0.108(4) Uani 0.365 1 d D U P A -1
F103 F -0.0481(3) 0.2542(5) 0.0923(9) 0.107(3) Uani 0.365 1 d D U P A -1
F104 F 0.0598(3) 0.2412(4) 0.0094(10) 0.108(4) Uani 0.365 1 d D U P A -1
P5A P 0.0044(5) 0.2442(6) -0.0189(13) 0.087(4) Uani 0.135 1 d D U P B -2
F200 F -0.0016(9) 0.2073(8) -0.108(2) 0.083(6) Uani 0.135 1 d D U P B -2
F201 F -0.0042(10) 0.2108(11) 0.079(2) 0.096(5) Uani 0.135 1 d D U P B -2
F202 F 0.0105(10) 0.2812(11) 0.070(2) 0.103(5) Uani 0.135 1 d D U P B -2
F203 F 0.0131(10) 0.2776(8) -0.117(2) 0.100(6) Uani 0.135 1 d D U P B -2
F204 F 0.0610(7) 0.2350(10) -0.014(2) 0.108(4) Uani 0.135 1 d D U P B -2
F205 F -0.0524(6) 0.2531(11) -0.024(2) 0.080(4) Uani 0.135 1 d D U P B -2

loop_
_atom_site_aniso_label
_atom_site_aniso_U_11
_atom_site_aniso_U_22
_atom_site_aniso_U_33
_atom_site_aniso_U_23
_atom_site_aniso_U_13
_atom_site_aniso_U_12
O1 0.024(2) 0.051(2) 0.040(3) 0.004(2) -0.0045(19) -0.0082(19)
O2 0.025(2) 0.050(2) 0.040(3) -0.015(2) -0.0038(19) 0.0031(18)
N1 0.024(3) 0.032(2) 0.040(3) 0.001(2) 0.008(2) 0.007(2)
N2 0.017(2) 0.033(2) 0.036(3) 0.0003(19) 0.009(2) 0.0059(19)
N3 0.014(2) 0.033(2) 0.036(3) 0.004(2) 0.004(2) -0.0018(18)
N4 0.016(2) 0.034(2) 0.034(3) 0.0046(19) -0.003(2) -0.0034(18)
N5 0.025(3) 0.025(2) 0.038(3) 0.0033(19) -0.001(2) -0.0063(19)
N6 0.013(2) 0.035(2) 0.036(3) -0.004(2) 0.0026(19) 0.0015(19)
N7 0.018(2) 0.035(2) 0.032(3) -0.002(2) -0.001(2) -0.0024(18)
N8 0.012(2) 0.035(2) 0.032(3) -0.0002(19) -0.002(2) -0.0050(18)
N9 0.015(2) 0.038(2) 0.031(3) -0.0046(19) 0.000(2) -0.0031(18)
N10 0.016(2) 0.033(2) 0.048(3) -0.001(2) -0.003(2) -0.0037(19)
C1 0.017(3) 0.027(3) 0.037(3) 0.001(2) 0.008(2) 0.003(2)
C2 0.056(4) 0.029(3) 0.047(3) 0.000(2) 0.020(3) 0.003(3)
C3 0.050(4) 0.033(3) 0.044(3) -0.002(2) 0.017(3) 0.005(3)
C4 0.012(3) 0.035(3) 0.038(3) 0.000(2) 0.001(2) -0.001(2)
C5 0.022(3) 0.040(3) 0.035(3) -0.005(2) -0.002(2) -0.003(2)
C6 0.028(3) 0.052(3) 0.028(3) 0.000(2) -0.005(3) -0.002(3)
C7 0.022(3) 0.043(3) 0.034(3) 0.007(2) -0.007(2) -0.003(2)
C8 0.010(3) 0.034(3) 0.037(3) 0.002(2) -0.003(2) -0.007(2)
C9 0.013(3) 0.026(3) 0.035(3) 0.004(2) -0.003(2) -0.004(2)
C10 0.030(3) 0.036(3) 0.040(3) 0.011(2) -0.006(3) 0.001(2)
C11 0.046(4) 0.026(3) 0.048(3) 0.010(2) 0.000(3) 0.002(3)
C12 0.023(3) 0.028(3) 0.040(3) 0.000(2) 0.001(2) -0.006(2)
C13 0.024(3) 0.033(3) 0.037(4) 0.000(2) 0.001(2) -0.004(2)
C14 0.024(3) 0.031(3) 0.052(4) -0.004(3) -0.001(3) 0.000(2)
C15 0.023(3) 0.030(3) 0.042(4) -0.002(3) 0.000(3) -0.005(2)
C16 0.021(3) 0.035(3) 0.030(3) -0.005(2) -0.004(2) -0.004(2)
C17 0.026(3) 0.037(3) 0.064(5) -0.011(3) 0.010(3) -0.001(2)
C18 0.034(3) 0.029(3) 0.058(4) -0.006(3) 0.013(3) -0.006(2)
C19 0.029(3) 0.037(3) 0.040(3) -0.008(3) 0.002(2) -0.002(2)
C20 0.018(3) 0.036(3) 0.031(3) -0.002(2) 0.004(2) -0.001(2)
C21 0.044(4) 0.033(3) 0.050(4) -0.001(3) -0.013(3) 0.001(3)
C22 0.036(4) 0.043(3) 0.045(4) 0.007(3) -0.012(3) -0.003(3)
C23 0.017(3) 0.036(3) 0.028(3) -0.004(2) 0.003(2) -0.002(2)
C24 0.016(3) 0.042(3) 0.030(3) -0.001(2) 0.003(2) 0.000(2)
C25 0.018(3) 0.042(3) 0.032(3) -0.005(2) 0.000(2) -0.002(2)
C26 0.017(3) 0.038(3) 0.033(3) -0.008(2) 0.000(2) -0.004(2)
C27 0.014(3) 0.038(3) 0.031(3) -0.002(2) 0.002(2) -0.002(2)
C28 0.018(3) 0.029(3) 0.037(3) -0.001(2) 0.002(2) -0.004(2)
C29 0.047(4) 0.039(3) 0.060(4) -0.013(3) -0.021(3) 0.001(3)
C30 0.044(4) 0.029(3) 0.070(4) -0.006(3) -0.017(3) 0.000(3)
C31 0.021(3) 0.035(3) 0.042(3) 0.002(3) 0.003(2) -0.002(2)
C32 0.020(3) 0.030(3) 0.034(3) 0.003(2) -0.002(2) -0.002(2)
C33 0.018(3) 0.029(3) 0.040(4) 0.005(2) -0.004(2) 0.002(2)
C34 0.025(3) 0.028(3) 0.038(4) 0.008(3) -0.003(2) 0.001(2)
C35 0.020(3) 0.034(3) 0.033(3) 0.007(2) 0.001(2) 0.003(2)
C36 0.026(3) 0.030(3) 0.048(4) 0.009(3) 0.002(3) 0.005(2)
C37 0.024(3) 0.033(3) 0.040(4) 0.004(3) 0.004(3) -0.005(2)
C38 0.024(3) 0.033(3) 0.038(3) 0.007(2) 0.003(2) 0.004(2)
C39 0.018(3) 0.046(3) 0.034(3) -0.004(3) 0.005(2) 0.002(2)
P1 0.0200(7) 0.0338(9) 0.0341(9) 0.0009(7) 0.0019(7) 0.0011(6)
F1 0.0240(17) 0.0388(18) 0.049(2) -0.0019(16) 0.0025(15) 0.0028(14)
F2 0.0237(18) 0.0364(18) 0.052(2) 0.0026(16) 0.0014(16) -0.0032(14)
F3 0.0287(18) 0.0390(19) 0.054(2) 0.0035(16) 0.0110(16) 0.0052(14)
F4 0.0303(19) 0.0397(19) 0.052(2) 0.0003(16) 0.0104(16) -0.0062(14)
F5 0.051(2) 0.040(2) 0.035(2) 0.0010(15) -0.0030(16) 0.0053(16)
F6 0.0347(19) 0.049(2) 0.040(2) 0.0020(16) -0.0044(16) -0.0045(16)
P2 0.0442(10) 0.0447(10) 0.0294(10) 0.0008(8) -0.0022(8) -0.0051(8)
F7 0.052(2) 0.083(3) 0.054(3) 0.008(2) -0.017(2) -0.013(2)
F8 0.073(3) 0.103(3) 0.041(2) -0.001(2) 0.009(2) 0.002(2)
F9 0.063(3) 0.047(2) 0.067(3) -0.0089(19) -0.026(2) 0.0060(19)
F10 0.074(3) 0.082(3) 0.047(2) -0.006(2) 0.011(2) -0.004(2)
F11 0.068(3) 0.050(2) 0.053(3) 0.0065(18) -0.015(2) -0.0015(18)
F12 0.094(3) 0.053(2) 0.059(3) 0.0023(19) -0.017(2) -0.024(2)
P6 0.0584(17) 0.0349(14) 0.0593(18) 0.000 -0.0163(14) 0.000
F13 0.063(3) 0.038(2) 0.090(3) -0.003(2) -0.010(2) 0.0021(18)
F14 0.101(3) 0.055(2) 0.071(3) 0.011(2) 0.004(3) -0.008(2)
F15 0.057(3) 0.058(3) 0.062(4) 0.000 -0.021(3) 0.000
F16 0.099(5) 0.073(4) 0.080(4) 0.000 -0.046(4) 0.000
P5 0.0345(19) 0.020(2) 0.098(4) -0.015(5) 0.007(2) -0.009(4)
F99 0.120(9) 0.045(6) 0.159(10) -0.026(7) -0.002(7) -0.030(6)
F100 0.140(10) 0.078(8) 0.138(8) -0.009(6) -0.002(6) 0.022(7)
F101 0.054(6) 0.036(5) 0.135(8) -0.027(6) 0.015(6) -0.011(4)
F102 0.102(8) 0.070(7) 0.152(7) 0.005(6) 0.007(6) 0.015(6)
F103 0.072(5) 0.053(6) 0.197(8) -0.020(8) 0.040(5) -0.002(6)
F104 0.060(4) 0.073(8) 0.193(7) -0.032(6) 0.020(4) -0.010(4)
P5A 0.062(5) 0.039(7) 0.159(8) -0.019(7) 0.011(6) -0.014(5)
F200 0.051(10) 0.033(9) 0.166(11) -0.019(9) 0.018(8) -0.012(7)
F201 0.067(9) 0.055(8) 0.167(9) -0.011(8) 0.006(8) -0.013(7)
F202 0.081(9) 0.056(8) 0.173(9) -0.025(7) 0.009(7) -0.011(7)
F203 0.079(12) 0.048(10) 0.175(10) -0.012(9) 0.022(8) -0.019(8)
F204 0.060(4) 0.073(8) 0.193(7) -0.032(6) 0.020(4) -0.010(4)
F205 0.059(6) 0.033(8) 0.148(10) -0.016(9) 0.013(7) -0.010(6)

loop_
_atom_type_symbol
_atom_type_description
_atom_type_scat_dispersion_real
_atom_type_scat_dispersion_imag
_atom_type_scat_source
C C 0.0033 0.0016 'International Tables Vol C Tables 4.2.6.8 and 6.1.1.4'
H H 0.0000 0.0000 'International Tables Vol C Tables 4.2.6.8 and 6.1.1.4'
F F 0.0171 0.0103 'International Tables Vol C Tables 4.2.6.8 and 6.1.1.4'
N N 0.0061 0.0033 'International Tables Vol C Tables 4.2.6.8 and 6.1.1.4'
O O 0.0106 0.0060 'International Tables Vol C Tables 4.2.6.8 and 6.1.1.4'
P P 0.1023 0.0942 'International Tables Vol C Tables 4.2.6.8 and 6.1.1.4'
S S 0.1246 0.1234 'International Tables Vol C Tables 4.2.6.8 and 6.1.1.4'

loop_
_geom_angle_atom_site_label_1
_geom_angle_atom_site_label_2
_geom_angle_atom_site_label_3
_geom_angle
_geom_angle_site_symmetry_1
_geom_angle_site_symmetry_3
C1 N1 C2 108.3(5) . .
C1 N1 C38 125.0(5) . .
C2 N1 C38 126.5(5) . .
C1 N2 C3 108.2(5) . .
C1 N2 C4 124.1(5) . .
C3 N2 C4 127.7(5) . .
C4 N3 C8 116.2(5) . .
C9 N4 C10 108.2(5) . .
C9 N4 C8 126.0(5) . .
C10 N4 C8 125.8(5) . .
C9 N5 C11 109.3(5) . .
C9 N5 C12 124.9(5) . .
C11 N5 C12 125.6(5) . .
C20 N6 C21 109.3(5) . .
C20 N6 C19 124.7(5) . .
C21 N6 C19 125.5(5) . .
C20 N7 C22 107.5(5) . .
C20 N7 C23 124.6(5) . .
C22 N7 C23 127.6(5) . .
C23 N8 C27 116.2(5) . .
C28 N9 C29 107.9(5) . .
C28 N9 C27 124.0(5) . .
C29 N9 C27 128.0(5) . .
C28 N10 C30 108.6(5) . .
C28 N10 C31 123.8(5) . .
C30 N10 C31 127.2(5) . .
N1 C1 N2 108.7(5) . .
N1 C1 H1 125.6 . .
N2 C1 H1 125.6 . .
C3 C2 N1 108.4(5) . .
C3 C2 H2 125.8 . .
N1 C2 H2 125.8 . .
C2 C3 N2 106.4(6) . .
C2 C3 H3 126.8 . .
N2 C3 H3 126.8 . .
N3 C4 C5 124.4(5) . .
N3 C4 N2 115.4(5) . .
C5 C4 N2 120.1(5) . .
C6 C5 C4 116.5(6) . .
C6 C5 H5 121.7 . .
C4 C5 H5 121.7 . .
C7 C6 C5 121.1(6) . .
C7 C6 H6 119.5 . .
C5 C6 H6 119.5 . .
C6 C7 C8 116.7(5) . .
C6 C7 H7 121.7 . .
C8 C7 H7 121.7 . .
N3 C8 C7 125.1(5) . .
N3 C8 N4 114.3(5) . .
C7 C8 N4 120.6(5) . .
N5 C9 N4 108.2(5) . .
N5 C9 H9 125.9 . .
N4 C9 H9 125.9 . .
C11 C10 N4 106.6(5) . .
C11 C10 H10 126.7 . .
N4 C10 H10 126.7 . .
C10 C11 N5 107.8(5) . .
C10 C11 H11 126.1 . .
N5 C11 H11 126.1 . .
N5 C12 C13 110.9(5) . .
N5 C12 H12A 109.5 . .
C13 C12 H12A 109.5 . .
N5 C12 H12B 109.5 . .
C13 C12 H12B 109.5 . .
H12A C12 H12B 108.1 . .
C14 C13 C18 118.1(5) . .
C14 C13 C12 120.3(5) . .
C18 C13 C12 121.6(5) . .
C13 C14 C15 121.6(5) . .
C13 C14 H14 119.2 . .
C15 C14 H14 119.2 . .
C16 C15 C14 119.3(5) . .
C16 C15 H15 120.4 . .
C14 C15 H15 120.4 . .
C15 C16 C17 120.0(5) . .
C15 C16 C19 118.9(5) . .
C17 C16 C19 121.0(5) . .
C16 C17 C18 119.7(6) . .
C16 C17 H17 120.2 . .
C18 C17 H17 120.2 . .
C17 C18 C13 121.3(5) . .
C17 C18 H18 119.4 . .
C13 C18 H18 119.4 . .
N6 C19 C16 108.9(5) . .
N6 C19 H19A 109.9 . .
C16 C19 H19A 109.9 . .
N6 C19 H19B 109.9 . .
C16 C19 H19B 109.9 . .
H19A C19 H19B 108.3 . .
N6 C20 N7 108.4(5) . .
N6 C20 H20 125.8 . .
N7 C20 H20 125.8 . .
C22 C21 N6 106.7(5) . .
C22 C21 H21 126.6 . .
N6 C21 H21 126.6 . .
C21 C22 N7 108.0(6) . .
C21 C22 H22 126.0 . .
N7 C22 H22 126.0 . .
N8 C23 C24 124.8(5) . .
N8 C23 N7 114.3(5) . .
C24 C23 N7 121.0(5) . .
C23 C24 C25 117.3(5) . .
C23 C24 H24 121.3 . .
C25 C24 H24 121.3 . .
C26 C25 C24 118.9(5) . .
C26 C25 C39 120.9(5) . .
C24 C25 C39 120.1(5) . .
C27 C26 C25 118.2(5) . .
C27 C26 H26 120.9 . .
C25 C26 H26 120.9 . .
N8 C27 C26 124.5(5) . .
N8 C27 N9 112.9(5) . .
C26 C27 N9 122.6(5) . .
N10 C28 N9 108.9(5) . .
N10 C28 H28 125.5 . .
N9 C28 H28 125.5 . .
C30 C29 N9 106.5(6) . .
C30 C29 H29 126.7 . .
N9 C29 H29 126.7 . .
C29 C30 N10 108.0(5) . .
C29 C30 H30 126.0 . .
N10 C30 H30 126.0 . .
N10 C31 C32 109.5(5) . .
N10 C31 H31A 109.8 . .
C32 C31 H31A 109.8 . .
N10 C31 H31B 109.8 . .
C32 C31 H31B 109.8 . .
H31A C31 H31B 108.2 . .
C37 C32 C33 119.5(5) . .
C37 C32 C31 121.7(5) . .
C33 C32 C31 118.8(5) . .
C32 C33 C34 120.2(5) . .
C32 C33 H33 119.9 . .
C34 C33 H33 119.9 . .
C33 C34 C35 120.2(5) . .
C33 C34 H34 119.9 . .
C35 C34 H34 119.9 . .
C36 C35 C34 119.1(5) . .
C36 C35 C38 122.3(5) . .
C34 C35 C38 118.5(5) . .
C35 C36 C37 120.7(5) . .
C35 C36 H36 119.6 . .
C37 C36 H36 119.6 . .
C32 C37 C36 120.2(5) . .
C32 C37 H37 119.9 . .
C36 C37 H37 119.9 . .
N1 C38 C35 110.8(5) . .
N1 C38 H38A 109.5 . .
C35 C38 H38A 109.5 . .
N1 C38 H38B 109.5 . .
C35 C38 H38B 109.5 . .
H38A C38 H38B 108.1 . .
O2 C39 O1 127.7(6) . .
O2 C39 C25 117.4(5) . .
O1 C39 C25 114.9(5) . .
F5 P1 F4 91.10(19) . .
F5 P1 F3 91.25(19) . .
F4 P1 F3 90.68(18) . .
F5 P1 F2 90.21(19) . .
F4 P1 F2 178.6(2) . .
F3 P1 F2 89.92(17) . .
F5 P1 F1 90.03(18) . .
F4 P1 F1 89.31(17) . .
F3 P1 F1 178.7(2) . .
F2 P1 F1 90.06(17) . .
F5 P1 F6 178.8(2) . .
F4 P1 F6 89.78(19) . .
F3 P1 F6 89.57(19) . .
F2 P1 F6 88.91(18) . .
F1 P1 F6 89.15(18) . .
F12 P2 F8 91.9(2) . .
F12 P2 F10 90.1(2) . .
F8 P2 F10 178.0(2) . .
F12 P2 F9 90.1(2) . .
F8 P2 F9 89.9(2) . .
F10 P2 F9 90.3(2) . .
F12 P2 F11 179.1(3) . .
F8 P2 F11 88.8(2) . .
F10 P2 F11 89.2(2) . .
F9 P2 F11 89.3(2) . .
F12 P2 F7 91.3(2) . .
F8 P2 F7 90.8(2) . .
F10 P2 F7 89.1(2) . .
F9 P2 F7 178.4(2) . .
F11 P2 F7 89.3(2) . .
F16 P6 F15 178.9(4) . .
F16 P6 F14 91.6(3) . .
F15 P6 F14 89.2(3) . .
F16 P6 F14 91.6(3) . 8_565
F15 P6 F14 89.2(3) . 8_565
F14 P6 F14 90.8(4) . 8_565
F16 P6 F13 89.8(3) . 8_565
F15 P6 F13 89.4(2) . 8_565
F14 P6 F13 178.0(3) . 8_565
F14 P6 F13 90.7(2) 8_565 8_565
F16 P6 F13 89.8(3) . .
F15 P6 F13 89.4(2) . .
F14 P6 F13 90.7(2) . .
F14 P6 F13 178.0(3) 8_565 .
F13 P6 F13 87.9(3) 8_565 .
F103 P5 F99 90.5(4) . .
F103 P5 F100 90.0(4) . .
F99 P5 F100 90.1(4) . .
F103 P5 F102 90.3(4) . .
F99 P5 F102 89.6(4) . .
F100 P5 F102 179.6(5) . .
F103 P5 F104 179.3(5) . .
F99 P5 F104 90.1(4) . .
F100 P5 F104 90.2(4) . .
F102 P5 F104 89.6(4) . .
F103 P5 F101 90.9(4) . .
F99 P5 F101 178.6(4) . .
F100 P5 F101 89.7(4) . .
F102 P5 F101 90.6(4) . .
F104 P5 F101 88.5(4) . .
F204 P5A F202 90.3(4) . .
F204 P5A F200 89.7(4) . .
F202 P5A F200 179.7(6) . .
F204 P5A F205 179.6(6) . .
F202 P5A F205 90.1(4) . .
F200 P5A F205 89.9(4) . .
F204 P5A F201 90.0(4) . .
F202 P5A F201 90.2(4) . .
F200 P5A F201 90.1(4) . .
F205 P5A F201 90.0(4) . .
F204 P5A F203 89.9(4) . .
F202 P5A F203 89.8(4) . .
F200 P5A F203 89.9(4) . .
F205 P5A F203 90.1(4) . .
F201 P5A F203 179.9(7) . .

loop_
_geom_bond_atom_site_label_1
_geom_bond_atom_site_label_2
_geom_bond_distance
_geom_bond_site_symmetry_2
O1 C39 1.263(7) .
O2 C39 1.243(7) .
N1 C1 1.333(7) .
N1 C2 1.373(8) .
N1 C38 1.492(7) .
N2 C1 1.337(7) .
N2 C3 1.397(7) .
N2 C4 1.420(7) .
N3 C4 1.328(7) .
N3 C8 1.335(7) .
N4 C9 1.339(7) .
N4 C10 1.406(7) .
N4 C8 1.434(7) .
N5 C9 1.323(7) .
N5 C11 1.379(7) .
N5 C12 1.501(7) .
N6 C20 1.317(7) .
N6 C21 1.371(8) .
N6 C19 1.487(7) .
N7 C20 1.344(7) .
N7 C22 1.374(7) .
N7 C23 1.432(7) .
N8 C23 1.330(7) .
N8 C27 1.332(7) .
N9 C28 1.338(7) .
N9 C29 1.386(7) .
N9 C27 1.440(7) .
N10 C28 1.320(7) .
N10 C30 1.366(8) .
N10 C31 1.483(7) .
C1 H1 0.9500 .
C2 C3 1.341(8) .
C2 H2 0.9500 .
C3 H3 0.9500 .
C4 C5 1.398(8) .
C5 C6 1.381(8) .
C5 H5 0.9500 .
C6 C7 1.375(8) .
C6 H6 0.9500 .
C7 C8 1.381(8) .
C7 H7 0.9500 .
C9 H9 0.9500 .
C10 C11 1.332(8) .
C10 H10 0.9500 .
C11 H11 0.9500 .
C12 C13 1.511(7) .
C12 H12A 0.9900 .
C12 H12B 0.9900 .
C13 C14 1.377(8) .
C13 C18 1.388(8) .
C14 C15 1.395(8) .
C14 H14 0.9500 .
C15 C16 1.384(8) .
C15 H15 0.9500 .
C16 C17 1.385(8) .
C16 C19 1.530(8) .
C17 C18 1.388(8) .
C17 H17 0.9500 .
C18 H18 0.9500 .
C19 H19A 0.9900 .
C19 H19B 0.9900 .
C20 H20 0.9500 .
C21 C22 1.338(8) .
C21 H21 0.9500 .
C22 H22 0.9500 .
C23 C24 1.390(8) .
C24 C25 1.394(8) .
C24 H24 0.9500 .
C25 C26 1.386(8) .
C25 C39 1.531(8) .
C26 C27 1.380(7) .
C26 H26 0.9500 .
C28 H28 0.9500 .
C29 C30 1.345(9) .
C29 H29 0.9500 .
C30 H30 0.9500 .
C31 C32 1.519(7) .
C31 H31A 0.9900 .
C31 H31B 0.9900 .
C32 C37 1.390(8) .
C32 C33 1.392(7) .
C33 C34 1.397(7) .
C33 H33 0.9500 .
C34 C35 1.410(7) .
C34 H34 0.9500 .
C35 C36 1.377(7) .
C35 C38 1.507(7) .
C36 C37 1.406(7) .
C36 H36 0.9500 .
C37 H37 0.9500 .
C38 H38A 0.9900 .
C38 H38B 0.9900 .
P1 F5 1.593(4) .
P1 F4 1.599(3) .
P1 F3 1.601(3) .
P1 F2 1.607(3) .
P1 F1 1.616(3) .
P1 F6 1.617(4) .
P2 F12 1.581(4) .
P2 F8 1.584(4) .
P2 F10 1.588(4) .
P2 F9 1.601(4) .
P2 F11 1.602(4) .
P2 F7 1.605(4) .
P6 F16 1.579(6) .
P6 F15 1.585(6) .
P6 F14 1.598(5) .
P6 F14 1.598(5) 8_565
P6 F13 1.621(4) 8_565
P6 F13 1.621(4) .
P5 F103 1.559(7) .
P5 F99 1.570(7) .
P5 F100 1.571(7) .
P5 F102 1.576(8) .
P5 F104 1.577(7) .
P5 F101 1.579(7) .
P5A F204 1.576(15) .
P5A F202 1.577(15) .
P5A F200 1.577(15) .
P5A F205 1.577(15) .
P5A F201 1.577(15) .
P5A F203 1.580(15) .

loop_
_geom_hbond_atom_site_label_D
_geom_hbond_atom_site_label_H
_geom_hbond_atom_site_label_A
_geom_hbond_distance_DH
_geom_hbond_distance_HA
_geom_hbond_distance_DA
_geom_hbond_angle_DHA
_geom_hbond_site_symmetry_A
C1 H1 O1 0.95 2.03 2.858(7) 144.9 2
C12 H12B O2 0.99 2.38 3.124(7) 131.5 2

loop_
_geom_torsion_atom_site_label_1
_geom_torsion_atom_site_label_2
_geom_torsion_atom_site_label_3
_geom_torsion_atom_site_label_4
_geom_torsion
C2 N1 C1 N2 -0.7(6)
C38 N1 C1 N2 -175.7(5)
C3 N2 C1 N1 0.2(6)
C4 N2 C1 N1 178.0(4)
C1 N1 C2 C3 1.0(7)
C38 N1 C2 C3 175.9(5)
N1 C2 C3 N2 -0.8(7)
C1 N2 C3 C2 0.3(7)
C4 N2 C3 C2 -177.3(5)
C8 N3 C4 C5 -0.5(7)
C8 N3 C4 N2 -179.5(4)
C1 N2 C4 N3 -10.0(7)
C3 N2 C4 N3 167.3(5)
C1 N2 C4 C5 170.9(5)
C3 N2 C4 C5 -11.8(8)
N3 C4 C5 C6 2.4(8)
N2 C4 C5 C6 -178.6(5)
C4 C5 C6 C7 -2.4(8)
C5 C6 C7 C8 0.6(8)
C4 N3 C8 C7 -1.5(8)
C4 N3 C8 N4 178.1(4)
C6 C7 C8 N3 1.5(8)
C6 C7 C8 N4 -178.2(5)
C9 N4 C8 N3 13.3(7)
C10 N4 C8 N3 -164.2(5)
C9 N4 C8 C7 -167.0(5)
C10 N4 C8 C7 15.5(8)
C11 N5 C9 N4 0.9(6)
C12 N5 C9 N4 176.4(4)
C10 N4 C9 N5 -0.4(6)
C8 N4 C9 N5 -178.3(4)
C9 N4 C10 C11 -0.2(6)
C8 N4 C10 C11 177.7(5)
N4 C10 C11 N5 0.7(7)
C9 N5 C11 C10 -1.0(7)
C12 N5 C11 C10 -176.5(5)
C9 N5 C12 C13 -90.0(6)
C11 N5 C12 C13 84.7(6)
N5 C12 C13 C14 59.4(7)
N5 C12 C13 C18 -118.9(6)
C18 C13 C14 C15 -3.1(9)
C12 C13 C14 C15 178.6(6)
C13 C14 C15 C16 3.2(9)
C14 C15 C16 C17 -2.0(9)
C14 C15 C16 C19 175.0(5)
C15 C16 C17 C18 0.9(9)
C19 C16 C17 C18 -176.0(6)
C16 C17 C18 C13 -0.9(10)
C14 C13 C18 C17 1.9(10)
C12 C13 C18 C17 -179.7(6)
C20 N6 C19 C16 100.3(6)
C21 N6 C19 C16 -70.8(7)
C15 C16 C19 N6 -64.4(7)
C17 C16 C19 N6 112.6(6)
C21 N6 C20 N7 -1.5(6)
C19 N6 C20 N7 -173.8(5)
C22 N7 C20 N6 1.1(6)
C23 N7 C20 N6 176.1(4)
C20 N6 C21 C22 1.2(7)
C19 N6 C21 C22 173.5(5)
N6 C21 C22 N7 -0.5(7)
C20 N7 C22 C21 -0.4(7)
C23 N7 C22 C21 -175.2(5)
C27 N8 C23 C24 0.2(8)
C27 N8 C23 N7 -178.9(4)
C20 N7 C23 N8 -15.3(7)
C22 N7 C23 N8 158.7(5)
C20 N7 C23 C24 165.6(5)
C22 N7 C23 C24 -20.4(8)
N8 C23 C24 C25 -1.2(8)
N7 C23 C24 C25 177.8(5)
C23 C24 C25 C26 2.3(8)
C23 C24 C25 C39 -178.1(5)
C24 C25 C26 C27 -2.3(8)
C39 C25 C26 C27 178.0(5)
C23 N8 C27 C26 -0.3(8)
C23 N8 C27 N9 178.7(4)
C25 C26 C27 N8 1.4(8)
C25 C26 C27 N9 -177.5(5)
C28 N9 C27 N8 8.8(7)
C29 N9 C27 N8 -168.6(5)
C28 N9 C27 C26 -172.2(5)
C29 N9 C27 C26 10.4(9)
C30 N10 C28 N9 0.4(6)
C31 N10 C28 N9 173.3(5)
C29 N9 C28 N10 0.3(6)
C27 N9 C28 N10 -177.6(5)
C28 N9 C29 C30 -0.8(7)
C27 N9 C29 C30 177.0(5)
N9 C29 C30 N10 1.0(8)
C28 N10 C30 C29 -0.9(7)
C31 N10 C30 C29 -173.5(5)
C28 N10 C31 C32 -92.8(6)
C30 N10 C31 C32 78.8(7)
N10 C31 C32 C37 -118.0(6)
N10 C31 C32 C33 62.8(7)
C37 C32 C33 C34 0.7(9)
C31 C32 C33 C34 179.9(5)
C32 C33 C34 C35 -1.1(9)
C33 C34 C35 C36 0.2(9)
C33 C34 C35 C38 -177.2(5)
C34 C35 C36 C37 1.1(9)
C38 C35 C36 C37 178.4(6)
C33 C32 C37 C36 0.5(9)
C31 C32 C37 C36 -178.6(5)
C35 C36 C37 C32 -1.4(9)
C1 N1 C38 C35 90.9(6)
C2 N1 C38 C35 -83.2(7)
C36 C35 C38 N1 124.5(6)
C34 C35 C38 N1 -58.2(7)
C26 C25 C39 O2 3.7(8)
C24 C25 C39 O2 -176.0(5)
C26 C25 C39 O1 -177.5(5)
C24 C25 C39 O1 2.9(7)

loop_
_platon_squeeze_void_nr
_platon_squeeze_void_average_x
_platon_squeeze_void_average_y
_platon_squeeze_void_average_z
_platon_squeeze_void_volume
_platon_squeeze_void_count_electrons
_platon_squeeze_void_content
1 0.017 0.750 0.253 809 287 ' '
2 -0.014 0.250 0.747 811 287 ' '
